data_4118211
loop_
_publ_author_name
'Weidong Rao'
'Ming Joo Koh'
'Prasath Kothandaraman'
'Philip Wai Hong Chan'

_publ_section_title
;
 Gold-Catalyzed Cycloisomerization of 1,7-Diyne Benzoates to
 Indeno[1,2-c]azepines and Azabicyclo[4.2.0]octa-1(8),5-dines
;
_journal_name_full 'Journal of the American Chemical Society'
_journal_page_first 10811
_journal_page_last 10814
_journal_paper_doi 10.1021/ja304964s
_journal_volume 134
_journal_year 2012
_chemical_absolute_configuration ad
_chemical_formula_sum 'C40 H33.5 N O4.25 S'
_chemical_formula_weight 628.24
_chemical_name_systematic
; 
 ? 
;
_space_group_IT_number 19
_symmetry_cell_setting orthorhombic
_symmetry_space_group_name_Hall 'P 2ac 2ab'
_symmetry_space_group_name_H-M 'P 21 21 21'
_atom_sites_solution_hydrogens geom
_atom_sites_solution_primary direct
_atom_sites_solution_secondary difmap
_audit_creation_method SHELXL-97
_cell_angle_alpha 90.00
_cell_angle_beta 90.00
_cell_angle_gamma 90.00
_cell_formula_units_Z 4
_cell_length_a 11.8294(5)
_cell_length_b 14.2973(5)
_cell_length_c 19.0353(7)
_cell_measurement_reflns_used 9774
_cell_measurement_temperature 296(2)
_cell_measurement_theta_max 30.98
_cell_measurement_theta_min 2.48
_cell_volume 3219.4(2)
_computing_cell_refinement 'Bruker SAINT'
_computing_data_collection 'Bruker APEX2'
_computing_data_reduction 'Bruker SAINT'
_computing_molecular_graphics 'Bruker SHELXTL'
_computing_publication_material 'Bruker SHELXTL'
_computing_structure_refinement 'SHELXL-97 (Sheldrick, 2008)'
_computing_structure_solution 'SHELXS-97 (Sheldrick, 2008)'
_diffrn_ambient_temperature 296(2)
_diffrn_measured_fraction_theta_full 0.998
_diffrn_measured_fraction_theta_max 0.998
_diffrn_measurement_device_type 'Bruker APEX-II CCD'
_diffrn_measurement_method '\f and \w scans'
_diffrn_radiation_monochromator graphite
_diffrn_radiation_source 'fine-focus sealed tube'
_diffrn_radiation_type MoK\a
_diffrn_radiation_wavelength 0.71073
_diffrn_reflns_av_R_equivalents 0.0627
_diffrn_reflns_av_sigmaI/netI 0.0741
_diffrn_reflns_limit_h_max 17
_diffrn_reflns_limit_h_min -15
_diffrn_reflns_limit_k_max 19
_diffrn_reflns_limit_k_min -20
_diffrn_reflns_limit_l_max 27
_diffrn_reflns_limit_l_min -26
_diffrn_reflns_number 40900
_diffrn_reflns_theta_full 31.01
_diffrn_reflns_theta_max 31.01
_diffrn_reflns_theta_min 1.78
_exptl_absorpt_coefficient_mu 0.145
_exptl_absorpt_correction_T_max 0.9468
_exptl_absorpt_correction_T_min 0.9441
_exptl_absorpt_correction_type multi-scan
_exptl_absorpt_process_details sadabs
_exptl_crystal_colour yellow
_exptl_crystal_density_diffrn 1.296
_exptl_crystal_description block
_exptl_crystal_F_000 1322
_exptl_crystal_size_max 0.40
_exptl_crystal_size_mid 0.39
_exptl_crystal_size_min 0.38
_refine_diff_density_max 1.165
_refine_diff_density_min -0.863
_refine_diff_density_rms 0.222
_refine_ls_abs_structure_details 'Flack H D (1983), Acta Cryst. A39, 876-881'
_refine_ls_abs_structure_Flack 0.05(8)
_refine_ls_extinction_method none
_refine_ls_goodness_of_fit_ref 1.161
_refine_ls_hydrogen_treatment mixed
_refine_ls_matrix_type full
_refine_ls_number_parameters 431
_refine_ls_number_reflns 10234
_refine_ls_number_restraints 3
_refine_ls_restrained_S_all 1.161
_refine_ls_R_factor_all 0.0876
_refine_ls_R_factor_gt 0.0757
_refine_ls_shift/su_max 0.001
_refine_ls_shift/su_mean 0.000
_refine_ls_structure_factor_coef Fsqd
_refine_ls_weighting_details 'calc w=1/[\s^2^(Fo^2^)+(0.0997P)^2^+0.2280P] where P=(Fo^2^+2Fc^2^)/3'
_refine_ls_weighting_scheme calc
_refine_ls_wR_factor_gt 0.1693
_refine_ls_wR_factor_ref 0.1824
_reflns_number_gt 8903
_reflns_number_total 10234
_reflns_threshold_expression >2sigma(I)
_cod_data_source_file ja304964s_si_009.cif
_cod_data_source_block chan208
_cod_original_formula_sum 'C40 H33.50 N O4.25 S'
_cod_database_code 4118211

loop_
_symmetry_equiv_pos_as_xyz
'x, y, z'
'-x+1/2, -y, z+1/2'
'-x, y+1/2, -z+1/2'
'x+1/2, -y+1/2, -z'

loop_
_atom_site_label
_atom_site_type_symbol
_atom_site_fract_x
_atom_site_fract_y
_atom_site_fract_z
_atom_site_U_iso_or_equiv
_atom_site_adp_type
_atom_site_occupancy
_atom_site_symmetry_multiplicity
_atom_site_calc_flag
_atom_site_refinement_flags
C1 C 0.7384(2) 0.09160(16) 0.12160(13) 0.0082(4) Uani 1 1 d .
H1 H 0.8120 0.0742 0.1413 0.010 Uiso 1 1 calc R
C2 C 0.6579(2) 0.10974(18) 0.18391(14) 0.0128(5) Uani 1 1 d .
H2A H 0.5939 0.1462 0.1676 0.015 Uiso 1 1 calc R
H2B H 0.6292 0.0504 0.2010 0.015 Uiso 1 1 calc R
C3 C 0.7143(2) 0.16086(18) 0.24368(14) 0.0132(5) Uani 1 1 d .
C4 C 0.6954(3) 0.2547(2) 0.25567(17) 0.0210(6) Uani 1 1 d .
H4 H 0.6497 0.2887 0.2253 0.025 Uiso 1 1 calc R
C5 C 0.7456(3) 0.2991(2) 0.31426(19) 0.0330(9) Uani 1 1 d .
H5 H 0.7325 0.3622 0.3227 0.040 Uiso 1 1 calc R
C6 C 0.8144(3) 0.2482(3) 0.35901(19) 0.0357(9) Uani 1 1 d .
H6 H 0.8476 0.2775 0.3975 0.043 Uiso 1 1 calc R
C7 C 0.8339(3) 0.1551(3) 0.34709(17) 0.0298(8) Uani 1 1 d .
H7 H 0.8799 0.1212 0.3775 0.036 Uiso 1 1 calc R
C8 C 0.7850(3) 0.1116(2) 0.28959(15) 0.0197(6) Uani 1 1 d .
H8 H 0.7993 0.0486 0.2814 0.024 Uiso 1 1 calc R
C9 C 0.6976(2) 0.00770(16) 0.07484(13) 0.0089(4) Uani 1 1 d .
C10 C 0.5147(2) -0.05187(17) 0.03960(13) 0.0099(5) Uani 1 1 d .
C11 C 0.3920(2) -0.03128(16) 0.04379(13) 0.0089(4) Uani 1 1 d .
C12 C 0.3490(2) 0.04701(17) 0.07932(13) 0.0121(5) Uani 1 1 d .
H12 H 0.3977 0.0872 0.1030 0.014 Uiso 1 1 calc R
C13 C 0.2338(2) 0.06420(18) 0.07907(14) 0.0145(5) Uani 1 1 d .
H13 H 0.2053 0.1160 0.1027 0.017 Uiso 1 1 calc R
C14 C 0.1601(2) 0.0047(2) 0.04371(15) 0.0161(5) Uani 1 1 d .
H14 H 0.0828 0.0167 0.0438 0.019 Uiso 1 1 calc R
C15 C 0.2025(2) -0.07315(19) 0.00817(15) 0.0148(5) Uani 1 1 d .
H15 H 0.1535 -0.1129 -0.0157 0.018 Uiso 1 1 calc R
C16 C 0.3177(2) -0.09104(18) 0.00849(14) 0.0113(5) Uani 1 1 d .
H16 H 0.3457 -0.1432 -0.0150 0.014 Uiso 1 1 calc R
C17 C 0.7447(2) -0.08362(17) 0.10407(14) 0.0113(5) Uani 1 1 d .
C18 C 0.7187(2) -0.13007(18) 0.16562(15) 0.0144(5) Uani 1 1 d .
H18 H 0.6608 -0.1093 0.1947 0.017 Uiso 1 1 calc R
C19 C 0.7824(3) -0.20968(19) 0.18287(16) 0.0208(6) Uani 1 1 d .
H19 H 0.7651 -0.2434 0.2232 0.025 Uiso 1 1 calc R
C20 C 0.8708(3) -0.23842(18) 0.14037(16) 0.0203(6) Uani 1 1 d .
H20 H 0.9133 -0.2904 0.1533 0.024 Uiso 1 1 calc R
C21 C 0.8975(2) -0.19074(17) 0.07833(15) 0.0157(5) Uani 1 1 d .
H21 H 0.9576 -0.2098 0.0503 0.019 Uiso 1 1 calc R
C22 C 0.8313(2) -0.11354(16) 0.05962(14) 0.0112(5) Uani 1 1 d .
C23 C 0.8337(2) -0.05327(17) -0.00381(14) 0.0108(5) Uani 1 1 d .
C24 C 0.9125(2) -0.06318(18) -0.06327(14) 0.0136(5) Uani 1 1 d .
C25 C 0.9429(2) -0.1517(2) -0.08913(15) 0.0186(6) Uani 1 1 d .
H25 H 0.9137 -0.2054 -0.0684 0.022 Uiso 1 1 calc R
C26 C 1.0168(3) -0.1592(3) -0.14582(17) 0.0267(7) Uani 1 1 d .
H26 H 1.0368 -0.2181 -0.1626 0.032 Uiso 1 1 calc R
C27 C 1.0603(3) -0.0810(3) -0.17713(18) 0.0316(8) Uani 1 1 d .
H27 H 1.1094 -0.0869 -0.2150 0.038 Uiso 1 1 calc R
C28 C 1.0315(3) 0.0073(3) -0.15247(17) 0.0293(7) Uani 1 1 d .
H28 H 1.0611 0.0603 -0.1739 0.035 Uiso 1 1 calc R
C29 C 0.9578(3) 0.0163(2) -0.09542(16) 0.0200(6) Uani 1 1 d .
H29 H 0.9389 0.0755 -0.0788 0.024 Uiso 1 1 calc R
C30 C 0.7516(2) 0.01272(17) 0.00231(13) 0.0101(5) Uani 1 1 d .
C31 C 0.7110(2) 0.07759(19) -0.05107(14) 0.0135(5) Uani 1 1 d .
H31 H 0.7158 0.0589 -0.0978 0.016 Uiso 1 1 calc R
C32 C 0.6671(2) 0.16244(19) -0.03769(14) 0.0148(5) Uani 1 1 d .
H32 H 0.6356 0.1948 -0.0753 0.018 Uiso 1 1 calc R
C33 C 0.6647(2) 0.20934(18) 0.03258(14) 0.0136(5) Uani 1 1 d .
H33A H 0.6718 0.2763 0.0259 0.016 Uiso 1 1 calc R
H33B H 0.5921 0.1975 0.0545 0.016 Uiso 1 1 calc R
C34 C 0.8949(2) 0.31654(16) 0.12544(12) 0.0075(4) Uani 1 1 d .
C35 C 0.8389(2) 0.40052(16) 0.10909(14) 0.0115(5) Uani 1 1 d .
H35 H 0.7958 0.4053 0.0684 0.014 Uiso 1 1 calc R
C36 C 0.8487(2) 0.47607(18) 0.15426(14) 0.0142(5) Uani 1 1 d .
H36 H 0.8103 0.5312 0.1441 0.017 Uiso 1 1 calc R
C37 C 0.9149(2) 0.47120(17) 0.21454(13) 0.0117(5) Uani 1 1 d .
C38 C 0.9256(3) 0.55375(19) 0.26290(15) 0.0182(6) Uani 1 1 d .
H38A H 0.9491 0.5328 0.3085 0.027 Uiso 1 1 calc R
H38B H 0.8538 0.5847 0.2666 0.027 Uiso 1 1 calc R
H38C H 0.9806 0.5965 0.2445 0.027 Uiso 1 1 calc R
C39 C 0.9707(2) 0.38744(18) 0.22901(14) 0.0144(5) Uani 1 1 d .
H39 H 1.0157 0.3833 0.2690 0.017 Uiso 1 1 calc R
C40 C 0.9610(2) 0.31057(18) 0.18552(14) 0.0141(5) Uani 1 1 d .
H40 H 0.9984 0.2552 0.1964 0.017 Uiso 1 1 calc R
N1 N 0.75530(18) 0.17721(14) 0.08020(11) 0.0089(4) Uani 1 1 d .
O1 O 0.57545(15) 0.01483(12) 0.07418(9) 0.0101(3) Uani 1 1 d .
O2 O 0.55654(17) -0.11750(13) 0.01005(11) 0.0170(4) Uani 1 1 d .
O3 O 0.96313(16) 0.15087(13) 0.09144(10) 0.0136(4) Uani 1 1 d .
O4 O 0.88849(18) 0.25583(13) -0.00190(10) 0.0149(4) Uani 1 1 d .
S1 S 0.88242(5) 0.22017(4) 0.06865(3) 0.00802(13) Uani 1 1 d .
O5 O 0.3852(16) 0.2571(11) 0.1558(7) 0.064(4) Uani 0.25 1 d PD
H1O H 0.449(10) 0.281(18) 0.153(11) 0.097 Uiso 0.25 1 d PD
H2O H 0.364(18) 0.243(17) 0.196(5) 0.097 Uiso 0.25 1 d PD

loop_
_atom_site_aniso_label
_atom_site_aniso_U_11
_atom_site_aniso_U_22
_atom_site_aniso_U_33
_atom_site_aniso_U_23
_atom_site_aniso_U_13
_atom_site_aniso_U_12
C1 0.0074(11) 0.0058(9) 0.0113(11) -0.0008(8) -0.0007(9) -0.0011(9)
C2 0.0108(12) 0.0151(11) 0.0125(12) -0.0044(9) 0.0020(10) -0.0034(10)
C3 0.0107(12) 0.0174(12) 0.0114(12) -0.0059(9) 0.0039(10) -0.0054(10)
C4 0.0225(16) 0.0177(12) 0.0230(15) -0.0058(11) 0.0099(13) -0.0056(11)
C5 0.0280(19) 0.0300(16) 0.041(2) -0.0225(15) 0.0184(16) -0.0168(15)
C6 0.0171(17) 0.066(2) 0.0243(17) -0.0238(17) 0.0071(13) -0.0184(17)
C7 0.0173(16) 0.057(2) 0.0154(14) -0.0015(15) 0.0003(12) -0.0096(16)
C8 0.0131(14) 0.0287(15) 0.0172(13) 0.0008(11) 0.0029(11) -0.0040(12)
C9 0.0027(10) 0.0094(9) 0.0148(12) -0.0027(9) -0.0023(9) -0.0012(8)
C10 0.0078(12) 0.0116(10) 0.0103(11) -0.0009(9) -0.0008(9) -0.0029(9)
C11 0.0048(11) 0.0105(10) 0.0113(10) 0.0025(8) -0.0002(9) 0.0002(9)
C12 0.0132(13) 0.0104(10) 0.0126(12) -0.0027(9) 0.0002(10) -0.0007(9)
C13 0.0137(13) 0.0160(11) 0.0138(12) -0.0021(10) 0.0061(10) 0.0038(10)
C14 0.0069(12) 0.0237(13) 0.0178(13) 0.0022(11) 0.0002(10) 0.0016(11)
C15 0.0107(13) 0.0172(12) 0.0166(13) -0.0003(10) -0.0044(10) -0.0027(10)
C16 0.0102(12) 0.0115(10) 0.0122(12) -0.0004(9) -0.0016(9) -0.0002(9)
C17 0.0063(12) 0.0089(10) 0.0188(13) -0.0008(9) -0.0045(10) -0.0035(9)
C18 0.0113(13) 0.0117(11) 0.0202(13) 0.0015(10) -0.0009(10) -0.0051(10)
C19 0.0243(16) 0.0133(12) 0.0249(15) 0.0069(11) -0.0078(12) -0.0073(12)
C20 0.0214(16) 0.0119(11) 0.0277(15) 0.0022(10) -0.0118(13) -0.0015(11)
C21 0.0099(13) 0.0117(10) 0.0253(14) -0.0049(10) -0.0071(11) 0.0019(9)
C22 0.0082(12) 0.0089(10) 0.0164(12) -0.0034(9) -0.0047(10) -0.0011(9)
C23 0.0075(12) 0.0128(11) 0.0123(11) -0.0048(9) -0.0035(10) -0.0010(9)
C24 0.0063(12) 0.0197(12) 0.0147(12) -0.0056(10) -0.0027(10) 0.0015(9)
C25 0.0077(13) 0.0254(14) 0.0226(14) -0.0125(12) -0.0031(11) 0.0030(11)
C26 0.0124(15) 0.0398(18) 0.0280(16) -0.0204(14) -0.0011(12) 0.0068(14)
C27 0.0146(16) 0.057(2) 0.0227(16) -0.0137(16) 0.0057(13) 0.0020(16)
C28 0.0180(16) 0.0451(19) 0.0248(16) 0.0006(15) 0.0069(13) -0.0038(15)
C29 0.0126(14) 0.0264(14) 0.0210(14) -0.0037(12) 0.0020(11) 0.0000(12)
C30 0.0067(11) 0.0115(10) 0.0120(11) -0.0030(9) -0.0028(9) -0.0020(9)
C31 0.0105(13) 0.0183(12) 0.0117(12) 0.0016(9) -0.0025(10) -0.0001(10)
C32 0.0141(13) 0.0172(12) 0.0131(12) 0.0016(10) -0.0064(10) 0.0015(11)
C33 0.0100(12) 0.0136(11) 0.0172(13) -0.0028(10) -0.0047(10) 0.0030(10)
C34 0.0072(11) 0.0073(9) 0.0080(10) -0.0023(8) 0.0004(9) -0.0033(9)
C35 0.0135(13) 0.0090(10) 0.0119(11) 0.0015(9) -0.0032(10) 0.0010(9)
C36 0.0188(14) 0.0087(10) 0.0152(12) 0.0005(9) -0.0028(10) 0.0037(10)
C37 0.0117(13) 0.0118(11) 0.0117(11) -0.0019(9) 0.0010(9) -0.0034(9)
C38 0.0228(15) 0.0174(12) 0.0144(12) -0.0076(11) 0.0004(11) -0.0028(11)
C39 0.0138(13) 0.0161(11) 0.0135(12) 0.0042(10) -0.0054(10) -0.0028(10)
C40 0.0121(13) 0.0121(11) 0.0180(13) 0.0037(10) -0.0030(11) 0.0008(10)
N1 0.0047(9) 0.0080(8) 0.0139(10) 0.0023(8) -0.0023(8) -0.0007(7)
O1 0.0041(8) 0.0106(7) 0.0155(9) -0.0045(7) -0.0006(7) -0.0006(6)
O2 0.0126(10) 0.0161(9) 0.0225(10) -0.0090(8) -0.0006(8) 0.0013(8)
O3 0.0059(9) 0.0126(8) 0.0225(10) 0.0000(7) 0.0011(8) 0.0014(7)
O4 0.0194(11) 0.0172(8) 0.0082(8) -0.0012(6) 0.0025(8) -0.0036(8)
S1 0.0058(3) 0.0080(2) 0.0103(3) -0.0010(2) 0.0011(2) 0.0002(2)
O5 0.091(12) 0.059(8) 0.044(7) 0.015(6) -0.008(8) -0.002(9)

loop_
_atom_type_symbol
_atom_type_description
_atom_type_scat_dispersion_real
_atom_type_scat_dispersion_imag
_atom_type_scat_source
C C 0.0033 0.0016 'International Tables Vol C Tables 4.2.6.8 and 6.1.1.4'
H H 0.0000 0.0000 'International Tables Vol C Tables 4.2.6.8 and 6.1.1.4'
N N 0.0061 0.0033 'International Tables Vol C Tables 4.2.6.8 and 6.1.1.4'
O O 0.0106 0.0060 'International Tables Vol C Tables 4.2.6.8 and 6.1.1.4'
S S 0.1246 0.1234 'International Tables Vol C Tables 4.2.6.8 and 6.1.1.4'

loop_
_geom_angle_atom_site_label_1
_geom_angle_atom_site_label_2
_geom_angle_atom_site_label_3
_geom_angle
N1 C1 C2 110.87(19)
N1 C1 C9 111.98(19)
C2 C1 C9 112.0(2)
C3 C2 C1 112.8(2)
C4 C3 C8 118.9(3)
C4 C3 C2 121.6(3)
C8 C3 C2 119.5(2)
C3 C4 C5 119.9(3)
C6 C5 C4 119.8(3)
C7 C6 C5 120.5(3)
C6 C7 C8 119.7(3)
C7 C8 C3 121.2(3)
O1 C9 C30 114.0(2)
O1 C9 C17 115.4(2)
C30 C9 C17 102.6(2)
O1 C9 C1 104.95(19)
C30 C9 C1 110.43(19)
C17 C9 C1 109.56(19)
O2 C10 O1 123.7(2)
O2 C10 C11 125.7(2)
O1 C10 C11 110.6(2)
C16 C11 C12 119.4(2)
C16 C11 C10 117.9(2)
C12 C11 C10 122.7(2)
C13 C12 C11 119.8(2)
C12 C13 C14 120.6(2)
C13 C14 C15 119.8(3)
C16 C15 C14 119.9(3)
C15 C16 C11 120.5(2)
C18 C17 C22 122.0(2)
C18 C17 C9 129.7(2)
C22 C17 C9 108.0(2)
C17 C18 C19 117.9(3)
C20 C19 C18 120.6(3)
C19 C20 C21 121.3(3)
C22 C21 C20 118.2(3)
C17 C22 C21 119.9(3)
C17 C22 C23 109.2(2)
C21 C22 C23 130.9(3)
C30 C23 C24 125.8(2)
C30 C23 C22 108.6(2)
C24 C23 C22 125.6(2)
C29 C24 C25 118.8(3)
C29 C24 C23 120.0(2)
C25 C24 C23 121.2(3)
C26 C25 C24 120.1(3)
C27 C26 C25 120.7(3)
C26 C27 C28 120.2(3)
C27 C28 C29 120.0(3)
C24 C29 C28 120.2(3)
C23 C30 C31 128.1(2)
C23 C30 C9 110.2(2)
C31 C30 C9 121.6(2)
C32 C31 C30 124.7(2)
C31 C32 C33 125.5(2)
N1 C33 C32 113.3(2)
C40 C34 C35 120.0(2)
C40 C34 S1 120.38(19)
C35 C34 S1 119.61(19)
C36 C35 C34 119.3(2)
C35 C36 C37 121.3(2)
C36 C37 C39 118.2(2)
C36 C37 C38 120.9(2)
C39 C37 C38 120.9(2)
C40 C39 C37 121.7(2)
C39 C40 C34 119.5(2)
C1 N1 C33 119.3(2)
C1 N1 S1 120.59(17)
C33 N1 S1 117.84(17)
C10 O1 C9 118.7(2)
O4 S1 O3 119.42(12)
O4 S1 N1 107.69(12)
O3 S1 N1 108.03(11)
O4 S1 C34 106.99(11)
O3 S1 C34 107.34(12)
N1 S1 C34 106.75(11)

loop_
_geom_bond_atom_site_label_1
_geom_bond_atom_site_label_2
_geom_bond_distance
C1 N1 1.469(3)
C1 C2 1.543(4)
C1 C9 1.570(3)
C2 C3 1.508(4)
C3 C4 1.379(4)
C3 C8 1.399(4)
C4 C5 1.414(5)
C5 C6 1.384(6)
C6 C7 1.370(6)
C7 C8 1.385(4)
C9 O1 1.448(3)
C9 C30 1.523(4)
C9 C17 1.525(3)
C10 O2 1.201(3)
C10 O1 1.364(3)
C10 C11 1.482(4)
C11 C16 1.398(3)
C11 C12 1.404(3)
C12 C13 1.385(4)
C13 C14 1.392(4)
C14 C15 1.395(4)
C15 C16 1.387(4)
C17 C18 1.381(4)
C17 C22 1.396(4)
C18 C19 1.404(4)
C19 C20 1.385(5)
C20 C21 1.400(4)
C21 C22 1.400(3)
C22 C23 1.484(4)
C23 C30 1.360(4)
C23 C24 1.473(4)
C24 C29 1.398(4)
C24 C25 1.405(4)
C25 C26 1.393(4)
C26 C27 1.368(5)
C27 C28 1.389(5)
C28 C29 1.398(4)
C30 C31 1.457(4)
C31 C32 1.344(4)
C32 C33 1.497(4)
C33 N1 1.477(3)
C34 C40 1.388(4)
C34 C35 1.406(3)
C34 S1 1.757(2)
C35 C36 1.385(4)
C36 C37 1.391(4)
C37 C39 1.395(4)
C37 C38 1.502(3)
C39 C40 1.381(4)
N1 S1 1.639(2)
O3 S1 1.4428(19)
O4 S1 1.438(2)
